data_4505856
loop_
_publ_author_name
'Jay, Julie I.'
'Padgett, Clifford W.'
'Walsh, Rosa D. B.'
'Hanks, Timothy W.'
'Pennington, William T.'

_publ_section_title
;
 Noncovalent Interactions in 2-Mercapto-1-methylimidazole Complexes with
 Organic Iodides
;
_journal_issue 6
_journal_name_full 'Crystal Growth &amp; Design'
_journal_page_first 501
_journal_paper_doi 10.1021/cg015538a
_journal_volume 1
_journal_year 2001
_chemical_formula_moiety '(C4 H6 N2 S)(C2 I4)'
_chemical_formula_sum 'C6 H6 I4 N2 S'
_chemical_formula_weight 645.79
_chemical_name_systematic
;
2-mercapto-1-methyl-imidazole.tetraiodoethylene (1/1)
;
_space_group_IT_number 15
_symmetry_cell_setting monoclinic
_symmetry_Int_Tables_number 15
_symmetry_space_group_name_Hall '-C 2yc'
_symmetry_space_group_name_H-M 'C 1 2/c 1'
_atom_sites_solution_hydrogens geom
_atom_sites_solution_primary direct
_atom_sites_solution_secondary difmap
_cell_angle_alpha 90.00
_cell_angle_beta 118.7670(10)
_cell_angle_gamma 90.00
_cell_formula_units_Z 8
_cell_length_a 20.1789(12)
_cell_length_b 10.7824(10)
_cell_length_c 14.5072(2)
_cell_measurement_reflns_used '8684 I>5/s(I)'
_cell_measurement_temperature 298(1)
_cell_measurement_theta_max 52.76
_cell_measurement_theta_min 4.76
_cell_volume 2766.9(3)
_computing_cell_refinement 'CrystalClear (Rigaku Corporation, 1999)'
_computing_data_collection 'CrystalClear (Rigaku Corporation, 1999)'
_computing_data_reduction 'CrystalClear (Rigaku Corporation, 1999)'
_computing_molecular_graphics 'SHELXS-97 (Sheldrick, 1997)'
_computing_publication_material 'SHELXS-97 (Sheldrick, 1997)'
_computing_structure_refinement 'SHELXL-97 (Sheldrick, 1997)'
_computing_structure_solution 'SHELXS-97 (Sheldrick, 1990)'
_diffrn_ambient_temperature 298(1)
_diffrn_measured_fraction_theta_full 0.998
_diffrn_measured_fraction_theta_max 0.998
_diffrn_measurement_device 'Rigaku AFC8S'
_diffrn_measurement_method '/w 0.5 degree frames'
_diffrn_radiation_detector 'Mercury CCD'
_diffrn_radiation_monochromator graphite
_diffrn_radiation_source 'fine-focus sealed tube'
_diffrn_radiation_type MoK\a
_diffrn_radiation_wavelength 0.71073
_diffrn_reflns_av_R_equivalents 0.0340
_diffrn_reflns_av_sigmaI/netI 0.0919
_diffrn_reflns_limit_h_max 25
_diffrn_reflns_limit_h_min -25
_diffrn_reflns_limit_k_max 13
_diffrn_reflns_limit_k_min -13
_diffrn_reflns_limit_l_max 18
_diffrn_reflns_limit_l_min -18
_diffrn_reflns_number 13302
_diffrn_reflns_theta_full 26.38
_diffrn_reflns_theta_max 26.38
_diffrn_reflns_theta_min 2.38
_exptl_absorpt_coefficient_mu 9.126
_exptl_absorpt_correction_T_max 1.00
_exptl_absorpt_correction_T_min 0.44
_exptl_absorpt_correction_type
'REQABA Empirical Absorption Correction, Version 1.1-03101998, Robert A. Jacobson, Molecular Structure Corp. 1996-1998'
_exptl_crystal_colour yellow
_exptl_crystal_density_diffrn 3.101
_exptl_crystal_density_method 'not measured'
_exptl_crystal_description parallelepiped
_exptl_crystal_F_000 2272
_exptl_crystal_size_max 0.36
_exptl_crystal_size_mid 0.29
_exptl_crystal_size_min 0.24
_refine_diff_density_max 1.720
_refine_diff_density_min -1.974
_refine_diff_density_rms 0.273
_refine_ls_extinction_coef 0.0049(3)
_refine_ls_extinction_expression Fc^*^=kFc[1+0.001xFc^2^\l^3^/sin(2\q)]^-1/4^
_refine_ls_extinction_method SHELXL
_refine_ls_goodness_of_fit_ref 1.087
_refine_ls_hydrogen_treatment mixed
_refine_ls_matrix_type full
_refine_ls_number_parameters 127
_refine_ls_number_reflns 2834
_refine_ls_number_restraints 0
_refine_ls_restrained_S_all 1.087
_refine_ls_R_factor_all 0.0553
_refine_ls_R_factor_gt 0.0492
_refine_ls_shift/su_max 0.001
_refine_ls_shift/su_mean 0.000
_refine_ls_structure_factor_coef Fsqd
_refine_ls_weighting_details 'calc w=1/[\s^2^(Fo^2^)+(0.0631P)^2^+3.2083P] where P=(Fo^2^+2Fc^2^)/3'
_refine_ls_weighting_scheme calc
_refine_ls_wR_factor_gt 0.1245
_refine_ls_wR_factor_ref 0.1302
_reflns_number_gt 2563
_reflns_number_total 2834
_reflns_threshold_expression >2sigma(I)
_cod_data_source_file cg015538a_s1.cif
_cod_data_source_block cd0260(mmim.TIE)
_cod_original_sg_symbol_H-M 'C 2/c      '
_cod_database_code 4505856

loop_
_symmetry_equiv_pos_as_xyz
'x, y, z'
'-x, y, -z+1/2'
'x+1/2, y+1/2, z'
'-x+1/2, y+1/2, -z+1/2'
'-x, -y, -z'
'x, -y, z-1/2'
'-x+1/2, -y+1/2, -z'
'x+1/2, -y+1/2, z-1/2'

loop_
_atom_site_label
_atom_site_type_symbol
_atom_site_fract_x
_atom_site_fract_y
_atom_site_fract_z
_atom_site_U_iso_or_equiv
_atom_site_adp_type
_atom_site_occupancy
_atom_site_symmetry_multiplicity
_atom_site_calc_flag
_atom_site_refinement_flags
I1 I 0.18577(3) 0.04533(4) 0.56788(4) 0.0521(2) Uani 1 1 d .
I2 I 0.31392(4) 0.07746(5) 0.47157(5) 0.0653(2) Uani 1 1 d .
I3 I 0.40677(3) -0.20701(5) 0.59349(4) 0.0527(2) Uani 1 1 d .
I4 I 0.28447(3) -0.24021(5) 0.70348(4) 0.0578(2) Uani 1 1 d .
S1 S 0.03687(10) 0.2054(2) 0.53680(15) 0.0537(5) Uani 1 1 d .
N1 N -0.0394(4) 0.0676(7) 0.3579(5) 0.0627(18) Uani 1 1 d .
H1A H -0.0217 -0.0060 0.3896 0.075 Uiso 1 1 d R
N2 N -0.0572(4) 0.2651(8) 0.3303(6) 0.0631(18) Uani 1 1 d .
C1 C -0.0205(4) 0.1787(8) 0.4081(6) 0.0512(17) Uani 1 1 d .
C2 C -0.0889(7) 0.0816(11) 0.2521(7) 0.078(3) Uani 1 1 d .
H2A H -0.1116 0.0169 0.2008 0.094 Uiso 1 1 d R
C3 C -0.0996(6) 0.2059(13) 0.2356(8) 0.086(3) Uani 1 1 d .
H3A H -0.1306 0.2446 0.1688 0.103 Uiso 1 1 d R
C4 C -0.0552(7) 0.3952(11) 0.3468(9) 0.083(3) Uani 1 1 d .
H4A H -0.0497 0.4382 0.2930 0.125 Uiso 1 1 d R
H4B H -0.0130 0.4161 0.4136 0.125 Uiso 1 1 d R
H4C H -0.1014 0.4202 0.3454 0.125 Uiso 1 1 d R
C5 C 0.2789(5) -0.0304(8) 0.5598(7) 0.0330(16) Uani 0.75 1 d P
C6 C 0.3156(4) -0.1363(7) 0.6084(6) 0.0329(15) Uani 0.75 1 d P
C5A C 0.306(3) -0.065(5) 0.569(4) 0.064(11) Uiso 0.25 1 d P
C6A C 0.274(3) -0.088(5) 0.605(4) 0.085(12) Uiso 0.25 1 d P

loop_
_atom_site_aniso_label
_atom_site_aniso_U_11
_atom_site_aniso_U_22
_atom_site_aniso_U_33
_atom_site_aniso_U_23
_atom_site_aniso_U_13
_atom_site_aniso_U_12
I1 0.0493(3) 0.0482(3) 0.0582(3) -0.00819(19) 0.0255(2) 0.00699(19)
I2 0.0838(4) 0.0458(3) 0.0873(5) 0.0164(2) 0.0579(4) 0.0111(3)
I3 0.0422(3) 0.0536(3) 0.0536(3) -0.0035(2) 0.0160(2) 0.0104(2)
I4 0.0666(4) 0.0582(3) 0.0468(3) 0.0099(2) 0.0258(3) 0.0013(2)
S1 0.0433(9) 0.0682(12) 0.0455(10) -0.0032(8) 0.0180(7) -0.0145(8)
N1 0.068(4) 0.071(5) 0.041(3) -0.005(3) 0.020(3) 0.001(4)
N2 0.051(4) 0.076(5) 0.054(4) -0.017(3) 0.018(3) -0.005(3)
C1 0.044(4) 0.066(5) 0.045(4) -0.009(3) 0.023(3) -0.008(3)
C2 0.093(7) 0.087(7) 0.035(4) -0.001(4) 0.015(4) 0.011(6)
C3 0.069(6) 0.114(9) 0.048(5) -0.016(5) 0.007(4) 0.004(6)
C4 0.083(7) 0.078(7) 0.075(7) -0.026(5) 0.027(5) -0.015(5)
C5 0.032(4) 0.032(4) 0.037(4) 0.002(3) 0.018(3) 0.009(3)
C6 0.033(4) 0.028(4) 0.035(4) 0.001(3) 0.014(3) 0.007(3)

loop_
_atom_type_symbol
_atom_type_description
_atom_type_scat_dispersion_real
_atom_type_scat_dispersion_imag
_atom_type_scat_source
C C 0.0033 0.0016 'International Tables Vol C Tables 4.2.6.8 and 6.1.1.4'
H H 0.0000 0.0000 'International Tables Vol C Tables 4.2.6.8 and 6.1.1.4'
N N 0.0061 0.0033 'International Tables Vol C Tables 4.2.6.8 and 6.1.1.4'
S S 0.1246 0.1234 'International Tables Vol C Tables 4.2.6.8 and 6.1.1.4'
I I -0.4742 1.8119 'International Tables Vol C Tables 4.2.6.8 and 6.1.1.4'

loop_
_geom_angle_atom_site_label_1
_geom_angle_atom_site_label_2
_geom_angle_atom_site_label_3
_geom_angle
C5 I1 C6A 25.5(15)
C5 I2 C5A 16.8(13)
C6 I3 C5A 21.9(12)
C6 I4 C6A 26.5(14)
C1 N1 C2 111.5(8)
C1 N2 C3 109.6(9)
C1 N2 C4 124.9(8)
C3 N2 C4 125.4(9)
N1 C1 N2 104.9(7)
N1 C1 S1 127.7(6)
N2 C1 S1 127.3(7)
C3 C2 N1 105.8(9)
C2 C3 N2 108.2(8)
C5A C5 C6A 80(6)
C5A C5 C6 35(5)
C6A C5 C6 45(3)
C5A C5 I2 87(5)
C6A C5 I2 167(4)
C6 C5 I2 121.7(7)
C5A C5 I1 160(5)
C6A C5 I1 80(3)
C6 C5 I1 125.2(7)
I2 C5 I1 113.1(4)
C5A C6 C6A 66(4)
C5A C6 C5 23(3)
C6A C6 C5 44(3)
C5A C6 I4 144(3)
C6A C6 I4 78(3)
C5 C6 I4 122.0(6)
C5A C6 I3 100(3)
C6A C6 I3 166(3)
C5 C6 I3 122.6(7)
I4 C6 I3 115.5(4)
C5 C5A C6 122(7)
C5 C5A C6A 64(5)
C6 C5A C6A 59(5)
C5 C5A I2 76(5)
C6 C5A I2 161(5)
C6A C5A I2 140(6)
C5 C5A I3 176(6)
C6 C5A I3 58(3)
C6A C5A I3 117(6)
I2 C5A I3 103.0(19)
C5 C6A C6 91(5)
C5 C6A C5A 36(4)
C6 C6A C5A 55(4)
C5 C6A I4 166(5)
C6 C6A I4 75(3)
C5A C6A I4 130(6)
C5 C6A I1 75(3)
C6 C6A I1 165(5)
C5A C6A I1 111(6)
I4 C6A I1 119(2)

loop_
_geom_bond_atom_site_label_1
_geom_bond_atom_site_label_2
_geom_bond_distance
I1 C5 2.103(9)
I1 C6A 2.15(5)
I2 C5 2.089(9)
I2 C5A 2.15(5)
I3 C6 2.096(8)
I3 C5A 2.43(6)
I4 C6 2.094(9)
I4 C6A 2.12(6)
S1 C1 1.683(8)
N1 C1 1.357(11)
N1 C2 1.379(11)
N2 C1 1.373(10)
N2 C3 1.376(14)
N2 C4 1.420(15)
C2 C3 1.360(17)
C5 C5A 0.62(5)
C5 C6A 0.94(6)
C5 C6 1.360(12)
C6 C5A 0.92(5)
C6 C6A 0.97(5)
C5A C6A 1.03(7)

loop_
_geom_torsion_atom_site_label_1
_geom_torsion_atom_site_label_2
_geom_torsion_atom_site_label_3
_geom_torsion_atom_site_label_4
_geom_torsion
C2 N1 C1 N2 -2.3(11)
C2 N1 C1 S1 179.1(8)
C3 N2 C1 N1 2.1(10)
C4 N2 C1 N1 178.5(10)
C3 N2 C1 S1 -179.2(8)
C4 N2 C1 S1 -2.8(13)
C1 N1 C2 C3 1.5(14)
N1 C2 C3 N2 -0.1(14)
C1 N2 C3 C2 -1.3(13)
C4 N2 C3 C2 -177.6(11)
C5A I2 C5 C6A 10(15)
C5A I2 C5 C6 -1(4)
C5A I2 C5 I1 177(4)
C6A I1 C5 C5A -7(13)
C6A I1 C5 C6 1(3)
C6A I1 C5 I2 -177(3)
C6A C5 C6 C5A -174(8)
I2 C5 C6 C5A 3(7)
I1 C5 C6 C5A -175(8)
C5A C5 C6 C6A 174(8)
I2 C5 C6 C6A 176(5)
I1 C5 C6 C6A -2(4)
C5A C5 C6 I4 174(7)
C6A C5 C6 I4 0(5)
I2 C5 C6 I4 176.7(4)
I1 C5 C6 I4 -1.2(10)
C5A C5 C6 I3 -6(7)
C6A C5 C6 I3 -180(5)
I2 C5 C6 I3 -3.4(10)
I1 C5 C6 I3 178.7(4)
C6A I4 C6 C5A 4(6)
C6A I4 C6 C5 0(3)
C6A I4 C6 I3 180(3)
C5A I3 C6 C6A 1(14)
C5A I3 C6 C5 2(3)
C5A I3 C6 I4 -178(3)
C6A C5 C5A C6 4(6)
I2 C5 C5A C6 -178(6)
I1 C5 C5A C6 11(18)
C6 C5 C5A C6A -4(6)
I2 C5 C5A C6A 178(4)
I1 C5 C5A C6A 7(13)
C6A C5 C5A I2 -178(4)
C6 C5 C5A I2 178(6)
I1 C5 C5A I2 -171(12)
C6A C5 C5A I3 100(86)
C6 C5 C5A I3 96(87)
I2 C5 C5A I3 -82(86)
I1 C5 C5A I3 107(83)
C6A C6 C5A C5 -5(6)
I4 C6 C5A C5 -8(11)
I3 C6 C5A C5 175(6)
C5 C6 C5A C6A 5(6)
I4 C6 C5A C6A -4(7)
I3 C6 C5A C6A 180(4)
C6A C6 C5A I2 -178(14)
C5 C6 C5A I2 -174(19)
I4 C6 C5A I2 178(8)
I3 C6 C5A I2 1(12)
C6A C6 C5A I3 -180(4)
C5 C6 C5A I3 -175(6)
I4 C6 C5A I3 177(5)
C5 I2 C5A C6 174(16)
C5 I2 C5A C6A -3(5)
C5 I2 C5A I3 176(5)
C6 I3 C5A C5 -99(87)
C6 I3 C5A C6A 0(3)
C6 I3 C5A I2 -180(4)
C5A C5 C6A C6 -4(5)
I2 C5 C6A C6 -14(17)
I1 C5 C6A C6 179(4)
C6 C5 C6A C5A 4(5)
I2 C5 C6A C5A -10(16)
I1 C5 C6A C5A -178(5)
C5A C5 C6A I4 -5(19)
C6 C5 C6A I4 -1(16)
I2 C5 C6A I4 -15(33)
I1 C5 C6A I4 177(20)
C5A C5 C6A I1 178(5)
C6 C5 C6A I1 -179(4)
I2 C5 C6A I1 168(14)
C5A C6 C6A C5 3(3)
I4 C6 C6A C5 -180(4)
I3 C6 C6A C5 1(16)
C5 C6 C6A C5A -3(3)
I4 C6 C6A C5A 178(4)
I3 C6 C6A C5A -2(15)
C5A C6 C6A I4 -178(4)
C5 C6 C6A I4 180(4)
I3 C6 C6A I4 -179(12)
C5A C6 C6A I1 8(16)
C5 C6 C6A I1 5(14)
I4 C6 C6A I1 -175(18)
I3 C6 C6A I1 6(30)
C6 C5A C6A C5 -176(6)
I2 C5A C6A C5 4(5)
I3 C5A C6A C5 -175(6)
C5 C5A C6A C6 176(6)
I2 C5A C6A C6 179(7)
I3 C5A C6A C6 0(3)
C5 C5A C6A I4 178(6)
C6 C5A C6A I4 3(5)
I2 C5A C6A I4 -178(3)
I3 C5A C6A I4 3(8)
C5 C5A C6A I1 -2(5)
C6 C5A C6A I1 -178(4)
I2 C5A C6A I1 1(9)
I3 C5A C6A I1 -177.6(17)
C6 I4 C6A C5 1(17)
C6 I4 C6A C5A -2(4)
C6 I4 C6A I1 178(5)
C5 I1 C6A C6 -5(15)
C5 I1 C6A C5A 1(3)
C5 I1 C6A I4 -179(5)
